data_1521878
loop_
_publ_author_name
'Salamakha, P.S.'
'Sologub, O.L.'
'Takabatake, T.'
'Suemitsu, T.'

_publ_section_title
;
 Crystal structure of ternary Ce Rh X compounds, X = As, Sb, Bi
;
_journal_name_full 'Journal of Alloys Compd.'
_journal_page_first 5
_journal_page_last 9
_journal_volume 313
_journal_year 2000
_chemical_formula_sum 'As Ce Rh'
_chemical_name_systematic 'Ce Rh As'
_space_group_IT_number 62
_symmetry_space_group_name_Hall '-P 2ac 2n'
_symmetry_space_group_name_H-M 'P n m a'
_cell_angle_alpha 90
_cell_angle_beta 90
_cell_angle_gamma 90
_cell_formula_units_Z 4
_cell_length_a 7.5351
_cell_length_b 4.3081
_cell_length_c 7.3653
_cell_volume 239.092
_citation_journal_id_ASTM JALCEU
_cod_data_source_file Salamakha_JALCEU_2000_1700.cif
_cod_data_source_block As1Ce1Rh1
_cod_original_cell_volume 239.0921
_cod_original_formula_sum 'As1 Ce1 Rh1'
_cod_database_code 1521878

loop_
_symmetry_equiv_pos_as_xyz
x,y,z
-x+1/2,-y,z+1/2
x+1/2,-y+1/2,-z+1/2
-x,y+1/2,-z
-x,-y,-z
x-1/2,y,-z-1/2
-x-1/2,y-1/2,z-1/2
x,-y-1/2,z

loop_
_atom_site_label
_atom_site_type_symbol
_atom_site_fract_x
_atom_site_fract_y
_atom_site_fract_z
_atom_site_occupancy
_atom_site_U_iso_or_equiv
Ce1 Ce -0.0018 0.25 0.7278 1 0.0
As1 As 0.2361 0.25 0.0875 1 0.0
Rh1 Rh 0.2788 0.25 0.4242 1 0.0
